data_4132768
loop_
_publ_author_name
'Schmid, Matthias'
'Grossmann, Adriana S.'
'Wurst, Klaus'
'Magauer, Thomas'

_publ_section_title
;
 Total Synthesis of Salimabromide: A Tetracyclic Polyketide from a Marine
 Myxobacterium.
;
_journal_issue 27
_journal_name_full 'Journal of the American Chemical Society'
_journal_page_first 8444
_journal_page_last 8447
_journal_paper_doi 10.1021/jacs.8b06228
_journal_volume 140
_journal_year 2018
_chemical_formula_sum 'C20 H20 Br2 O3'
_chemical_formula_weight 468.18
_space_group_crystal_system orthorhombic
_space_group_IT_number 29
_space_group_name_Hall 'P 2c -2ac'
_space_group_name_H-M_alt 'P c a 21'
_atom_sites_solution_hydrogens geom
_audit_creation_method SHELXL-2014/7
_cell_angle_alpha 90
_cell_angle_beta 90
_cell_angle_gamma 90
_cell_formula_units_Z 8
_cell_length_a 17.2220(6)
_cell_length_b 9.8655(4)
_cell_length_c 20.9582(8)
_cell_measurement_reflns_used 9859
_cell_measurement_temperature 183(2)
_cell_measurement_theta_max 25.8
_cell_measurement_theta_min 2.4
_cell_volume 3560.9(2)
_computing_cell_refinement 'Bruker SAINT-V 8.34A'
_computing_data_collection 'Bruker Apex III'
_computing_data_reduction 'Bruker SAINT-V 8.34A'
_computing_structure_refinement 'SHELXL-2014/7 (Sheldrick, 2014)'
_computing_structure_solution 'SHELXTL-XT-2014/4 (Bruker AXS, 2014)'
_diffrn_ambient_temperature 183(2)
_diffrn_detector_area_resol_mean 10.4
_diffrn_measured_fraction_theta_full 0.999
_diffrn_measured_fraction_theta_max 0.999
_diffrn_measurement_device_type 'Bruker D8 QUEST PHOTON 100'
_diffrn_measurement_method '\f and \w scans'
_diffrn_radiation_monochromator 'multi layered optics'
_diffrn_radiation_type MoK\a
_diffrn_radiation_wavelength 0.71073
_diffrn_reflns_av_R_equivalents 0.0402
_diffrn_reflns_av_unetI/netI 0.0219
_diffrn_reflns_Laue_measured_fraction_full 0.999
_diffrn_reflns_Laue_measured_fraction_max 0.999
_diffrn_reflns_limit_h_max 18
_diffrn_reflns_limit_h_min -20
_diffrn_reflns_limit_k_max 11
_diffrn_reflns_limit_k_min -11
_diffrn_reflns_limit_l_max 25
_diffrn_reflns_limit_l_min -25
_diffrn_reflns_number 59510
_diffrn_reflns_point_group_measured_fraction_full 1.000
_diffrn_reflns_point_group_measured_fraction_max 1.000
_diffrn_reflns_theta_full 25.242
_diffrn_reflns_theta_max 25.498
_diffrn_reflns_theta_min 2.365
_diffrn_source 'Incoatec Microfocus'
_exptl_absorpt_coefficient_mu 4.570
_exptl_absorpt_correction_T_max 0.825
_exptl_absorpt_correction_T_min 0.673
_exptl_absorpt_correction_type multi-scan
_exptl_absorpt_process_details 'Bruker SADABS-2014/5)'
_exptl_crystal_colour colourless
_exptl_crystal_density_diffrn 1.747
_exptl_crystal_description prism
_exptl_crystal_F_000 1872
_exptl_crystal_size_max 0.140
_exptl_crystal_size_mid 0.080
_exptl_crystal_size_min 0.035
_refine_diff_density_max 1.255
_refine_diff_density_min -1.083
_refine_diff_density_rms 0.086
_refine_ls_abs_structure_details
;
 Refined as an inversion twin.
;
_refine_ls_abs_structure_Flack 0.287(13)
_refine_ls_extinction_method none
_refine_ls_goodness_of_fit_ref 1.051
_refine_ls_hydrogen_treatment constr
_refine_ls_matrix_type full
_refine_ls_number_parameters 452
_refine_ls_number_reflns 6607
_refine_ls_number_restraints 1
_refine_ls_restrained_S_all 1.051
_refine_ls_R_factor_all 0.0376
_refine_ls_R_factor_gt 0.0324
_refine_ls_shift/su_max 0.000
_refine_ls_shift/su_mean 0.000
_refine_ls_structure_factor_coef Fsqd
_refine_ls_weighting_details 'w=1/[\s^2^(Fo^2^)+(0.0475P)^2^+3.9407P] where P=(Fo^2^+2Fc^2^)/3'
_refine_ls_weighting_scheme calc
_refine_ls_wR_factor_gt 0.0784
_refine_ls_wR_factor_ref 0.0813
_reflns_Friedel_coverage 0.942
_reflns_Friedel_fraction_full 1.000
_reflns_Friedel_fraction_max 1.000
_reflns_number_gt 6049
_reflns_number_total 6607
_reflns_threshold_expression 'I > 2\s(I)'
_cod_data_source_file ja8b06228_si_002.cif
_cod_data_source_block 1
_cod_database_code 4132768
_shelx_shelxl_version_number 2014/7
_shelx_space_group_comment
;
The symmetry employed for this shelxl refinement is uniquely defined
by the following loop, which should always be used as a source of
symmetry information in preference to the above space-group names.
They are only intended as comments.
;
_shelx_estimated_absorpt_t_min 0.567
_shelx_estimated_absorpt_t_max 0.856

loop_
_space_group_symop_operation_xyz
'x, y, z'
'-x, -y, z+1/2'
'x+1/2, -y, z'
'-x+1/2, y, z+1/2'

loop_
_atom_site_label
_atom_site_type_symbol
_atom_site_fract_x
_atom_site_fract_y
_atom_site_fract_z
_atom_site_U_iso_or_equiv
_atom_site_adp_type
_atom_site_occupancy
_atom_site_site_symmetry_order
_atom_site_calc_flag
_atom_site_refinement_flags_posn
_atom_site_refinement_flags_adp
Br1 Br 0.55377(4) -0.02524(6) 0.62172(3) 0.02751(17) Uani 1 1 d . .
Br2 Br 0.26316(4) 0.22884(7) 0.57906(4) 0.03451(18) Uani 1 1 d . .
O1 O 0.6430(3) 0.2525(5) 0.5090(3) 0.0339(14) Uani 1 1 d . .
O2 O 0.7625(3) 0.4560(6) 0.7231(3) 0.0378(13) Uani 1 1 d . .
O3 O 0.7338(2) 0.3052(5) 0.6473(2) 0.0277(10) Uani 1 1 d . .
C1 C 0.6442(4) 0.3155(7) 0.5599(3) 0.0226(14) Uani 1 1 d . .
C2 C 0.7144(4) 0.3912(7) 0.6956(3) 0.0245(14) Uani 1 1 d . .
C3 C 0.6050(4) 0.5405(6) 0.6078(3) 0.0210(14) Uani 1 1 d . .
H3 H 0.5992 0.6326 0.5956 0.025 Uiso 1 1 calc R U
C4 C 0.4705(4) 0.3648(6) 0.6558(3) 0.0177(13) Uani 1 1 d . .
C5 C 0.4106(4) 0.1118(6) 0.6087(3) 0.0223(13) Uani 1 1 d . .
C6 C 0.3942(4) 0.3509(6) 0.6358(3) 0.0227(14) Uani 1 1 d . .
H6 H 0.3601 0.4264 0.6386 0.027 Uiso 1 1 calc R U
C7 C 0.5188(4) 0.2508(6) 0.6516(3) 0.0160(12) Uani 1 1 d . .
C8 C 0.4875(3) 0.1296(6) 0.6286(3) 0.0188(13) Uani 1 1 d . .
C9 C 0.6261(4) 0.4618(7) 0.5603(3) 0.0235(15) Uani 1 1 d . .
H9 H 0.6304 0.5057 0.5201 0.028 Uiso 1 1 calc R U
C10 C 0.3665(4) 0.2291(7) 0.6118(3) 0.0251(14) Uani 1 1 d . .
C11 C 0.6647(3) 0.2422(6) 0.6210(3) 0.0221(13) Uani 1 1 d . .
H11 H 0.6749 0.1443 0.6118 0.027 Uiso 1 1 calc R U
C12 C 0.5880(5) 0.5164(6) 0.6773(4) 0.0206(16) Uani 1 1 d . .
C13 C 0.6272(4) 0.3885(6) 0.7056(3) 0.0211(14) Uani 1 1 d . .
H13 H 0.6159 0.3836 0.7524 0.025 Uiso 1 1 calc R U
C14 C 0.4971(5) 0.5008(6) 0.6858(4) 0.0180(17) Uani 1 1 d . .
C15 C 0.6025(3) 0.2554(6) 0.6738(3) 0.0179(12) Uani 1 1 d . .
H15 H 0.6106 0.1802 0.7051 0.021 Uiso 1 1 calc R U
C16 C 0.3781(5) -0.0203(7) 0.5867(5) 0.037(2) Uani 1 1 d . .
H16A H 0.3228 -0.0258 0.5993 0.044 Uiso 1 1 calc R U
H16B H 0.4061 -0.0949 0.6084 0.044 Uiso 1 1 calc R U
C17 C 0.4555(4) 0.6205(7) 0.6517(4) 0.0322(18) Uani 1 1 d . .
H17A H 0.4696 0.6208 0.6064 0.048 Uiso 1 1 calc R U
H17B H 0.3992 0.6099 0.6559 0.048 Uiso 1 1 calc R U
H17C H 0.4715 0.7063 0.6713 0.048 Uiso 1 1 calc R U
C18 C 0.4737(5) 0.5043(7) 0.7557(4) 0.0292(19) Uani 1 1 d . .
H18A H 0.4905 0.5902 0.7747 0.044 Uiso 1 1 calc R U
H18B H 0.4171 0.4962 0.7591 0.044 Uiso 1 1 calc R U
H18C H 0.4983 0.4287 0.7783 0.044 Uiso 1 1 calc R U
C19 C 0.6189(5) 0.6405(7) 0.7139(4) 0.0269(16) Uani 1 1 d . .
H19A H 0.6089 0.6288 0.7596 0.040 Uiso 1 1 calc R U
H19B H 0.6749 0.6492 0.7067 0.040 Uiso 1 1 calc R U
H19C H 0.5925 0.7224 0.6987 0.040 Uiso 1 1 calc R U
C20 C 0.3845(7) -0.0402(10) 0.5134(5) 0.063(3) Uani 1 1 d . .
H20A H 0.3624 -0.1283 0.5017 0.094 Uiso 1 1 calc R U
H20B H 0.3559 0.0321 0.4917 0.094 Uiso 1 1 calc R U
H20C H 0.4392 -0.0371 0.5007 0.094 Uiso 1 1 calc R U
Br3 Br 0.19806(4) 0.53265(6) 0.38437(3) 0.03070(18) Uani 1 1 d . .
Br4 Br 0.48846(4) 0.27434(9) 0.42572(5) 0.0463(2) Uani 1 1 d . .
O4 O 0.1126(4) 0.2422(6) 0.4951(3) 0.0352(13) Uani 1 1 d . .
O5 O -0.0121(3) 0.0531(6) 0.2820(3) 0.0345(12) Uani 1 1 d . .
O6 O 0.0183(3) 0.2009(5) 0.3586(2) 0.0274(10) Uani 1 1 d . .
C21 C 0.1103(3) 0.1827(7) 0.4449(3) 0.0209(13) Uani 1 1 d . .
C22 C 0.0367(4) 0.1168(7) 0.3095(3) 0.0260(14) Uani 1 1 d . .
C23 C 0.1485(3) -0.0370(6) 0.3911(3) 0.0184(12) Uani 1 1 d . .
H23 H 0.1553 -0.1300 0.4015 0.022 Uiso 1 1 calc R U
C24 C 0.2814(4) 0.1422(6) 0.3470(3) 0.0171(13) Uani 1 1 d . .
C25 C 0.3399(4) 0.3927(7) 0.3979(4) 0.0369(18) Uani 1 1 d . .
C26 C 0.3570(3) 0.1537(6) 0.3688(3) 0.0221(14) Uani 1 1 d . .
H26 H 0.3907 0.0777 0.3661 0.027 Uiso 1 1 calc R U
C27 C 0.2317(4) 0.2570(6) 0.3531(3) 0.0167(12) Uani 1 1 d . .
C28 C 0.2628(4) 0.3769(6) 0.3788(3) 0.0253(14) Uani 1 1 d . .
C29 C 0.1278(4) 0.0368(7) 0.4408(3) 0.0231(14) Uani 1 1 d . .
H29 H 0.1235 -0.0114 0.4799 0.028 Uiso 1 1 calc R U
C30 C 0.3845(4) 0.2735(7) 0.3944(4) 0.0308(16) Uani 1 1 d . .
C31 C 0.0876(4) 0.2611(6) 0.3847(3) 0.0218(13) Uani 1 1 d . .
H31 H 0.0777 0.3582 0.3957 0.026 Uiso 1 1 calc R U
C32 C 0.1639(5) -0.0071(6) 0.3212(3) 0.0146(15) Uani 1 1 d . .
C33 C 0.1237(4) 0.1218(6) 0.2965(3) 0.0189(14) Uani 1 1 d . .
H33 H 0.1331 0.1317 0.2497 0.023 Uiso 1 1 calc R U
C34 C 0.2544(5) 0.0144(6) 0.3132(4) 0.0180(16) Uani 1 1 d . .
C35 C 0.1486(4) 0.2521(6) 0.3313(3) 0.0201(13) Uani 1 1 d . .
H35 H 0.1399 0.3300 0.3016 0.024 Uiso 1 1 calc R U
C36 C 0.3752(6) 0.5317(10) 0.4185(5) 0.054(3) Uani 1 1 d . .
H36A H 0.4310 0.5355 0.4074 0.064 Uiso 1 1 calc R U
H36B H 0.3482 0.6070 0.3965 0.064 Uiso 1 1 calc R U
C37 C 0.2978(4) -0.1120(6) 0.3394(3) 0.0246(15) Uani 1 1 d . .
H37A H 0.2796 -0.1932 0.3170 0.037 Uiso 1 1 calc R U
H37B H 0.3538 -0.1011 0.3325 0.037 Uiso 1 1 calc R U
H37C H 0.2875 -0.1213 0.3852 0.037 Uiso 1 1 calc R U
C38 C 0.2763(5) 0.0299(7) 0.2418(4) 0.0252(15) Uani 1 1 d . .
H38A H 0.2598 -0.0510 0.2183 0.038 Uiso 1 1 calc R U
H38B H 0.2503 0.1099 0.2241 0.038 Uiso 1 1 calc R U
H38C H 0.3327 0.0407 0.2378 0.038 Uiso 1 1 calc R U
C39 C 0.1334(4) -0.1281(7) 0.2818(3) 0.0256(15) Uani 1 1 d . .
H39A H 0.1427 -0.1112 0.2364 0.038 Uiso 1 1 calc R U
H39B H 0.1606 -0.2109 0.2948 0.038 Uiso 1 1 calc R U
H39C H 0.0776 -0.1389 0.2893 0.038 Uiso 1 1 calc R U
C40 C 0.3649(8) 0.5423(13) 0.4865(6) 0.083(4) Uani 1 1 d . .
H40A H 0.3864 0.6286 0.5014 0.124 Uiso 1 1 calc R U
H40B H 0.3094 0.5384 0.4967 0.124 Uiso 1 1 calc R U
H40C H 0.3918 0.4672 0.5076 0.124 Uiso 1 1 calc R U

loop_
_atom_site_aniso_label
_atom_site_aniso_U_11
_atom_site_aniso_U_22
_atom_site_aniso_U_33
_atom_site_aniso_U_23
_atom_site_aniso_U_13
_atom_site_aniso_U_12
Br1 0.0274(4) 0.0173(3) 0.0378(4) -0.0017(3) 0.0000(3) 0.0031(3)
Br2 0.0209(3) 0.0377(4) 0.0449(4) -0.0028(3) -0.0082(3) 0.0009(3)
O1 0.052(4) 0.026(2) 0.024(3) -0.005(2) 0.004(3) -0.007(3)
O2 0.031(3) 0.044(3) 0.038(3) -0.002(3) -0.012(2) -0.008(3)
O3 0.014(2) 0.037(3) 0.032(3) -0.002(2) -0.0029(19) -0.003(2)
C1 0.021(3) 0.023(3) 0.024(3) 0.000(3) 0.002(2) -0.008(3)
C2 0.024(3) 0.028(3) 0.021(3) 0.007(3) -0.005(3) -0.002(3)
C3 0.028(3) 0.013(3) 0.021(4) 0.007(3) -0.003(3) -0.007(3)
C4 0.022(3) 0.012(3) 0.020(3) 0.004(2) 0.005(3) -0.005(2)
C5 0.028(3) 0.022(3) 0.017(3) 0.002(2) -0.004(3) -0.002(3)
C6 0.025(3) 0.018(3) 0.025(4) -0.001(2) 0.002(3) 0.001(2)
C7 0.020(3) 0.013(3) 0.016(3) 0.002(2) 0.002(2) -0.002(2)
C8 0.020(3) 0.015(3) 0.021(3) 0.005(3) 0.005(2) 0.002(2)
C9 0.031(4) 0.023(3) 0.016(3) 0.004(3) -0.002(3) -0.006(3)
C10 0.018(3) 0.031(3) 0.027(4) 0.004(3) -0.004(3) -0.001(3)
C11 0.019(3) 0.022(3) 0.025(3) -0.002(3) -0.002(3) 0.002(2)
C12 0.018(4) 0.014(3) 0.030(4) 0.005(3) 0.005(3) -0.003(2)
C13 0.027(3) 0.022(3) 0.014(3) 0.003(3) 0.000(3) -0.003(3)
C14 0.025(4) 0.006(3) 0.022(4) 0.001(2) 0.001(3) -0.003(2)
C15 0.020(3) 0.016(3) 0.018(3) 0.005(2) -0.001(2) 0.000(2)
C16 0.036(5) 0.026(4) 0.048(6) 0.001(4) -0.016(4) -0.008(3)
C17 0.026(4) 0.020(3) 0.051(5) 0.007(3) 0.002(3) 0.004(3)
C18 0.027(4) 0.025(3) 0.035(5) -0.007(3) 0.015(4) -0.007(3)
C19 0.036(4) 0.023(3) 0.021(3) -0.004(3) -0.002(3) -0.008(3)
C20 0.093(8) 0.046(5) 0.049(6) -0.027(5) -0.017(6) -0.009(5)
Br3 0.0316(4) 0.0178(3) 0.0427(4) -0.0041(4) 0.0044(3) 0.0038(3)
Br4 0.0226(3) 0.0471(5) 0.0692(6) -0.0149(4) -0.0168(3) 0.0015(3)
O4 0.053(4) 0.031(3) 0.021(3) -0.009(2) 0.004(2) 0.001(2)
O5 0.021(3) 0.046(3) 0.036(3) -0.001(3) -0.010(2) -0.006(2)
O6 0.016(2) 0.032(3) 0.034(2) 0.003(2) -0.001(2) 0.0019(19)
C21 0.015(3) 0.026(3) 0.022(3) -0.001(3) 0.004(2) -0.004(3)
C22 0.021(3) 0.028(3) 0.028(4) 0.007(3) -0.005(3) -0.002(3)
C23 0.017(3) 0.021(3) 0.017(3) 0.002(3) 0.001(3) -0.004(3)
C24 0.020(3) 0.018(3) 0.013(3) 0.004(2) 0.003(3) -0.002(2)
C25 0.031(4) 0.028(4) 0.052(5) -0.013(3) -0.008(3) 0.002(3)
C26 0.018(3) 0.020(3) 0.028(4) 0.000(2) 0.001(3) 0.004(2)
C27 0.017(3) 0.015(3) 0.018(3) 0.002(2) 0.002(2) -0.001(2)
C28 0.025(3) 0.021(3) 0.030(4) -0.003(3) -0.001(3) 0.006(2)
C29 0.029(4) 0.021(3) 0.019(4) 0.005(3) 0.004(3) -0.002(3)
C30 0.016(3) 0.036(4) 0.040(4) -0.005(3) -0.004(3) 0.002(3)
C31 0.017(3) 0.017(3) 0.031(4) 0.000(3) 0.001(3) 0.000(2)
C32 0.022(4) 0.017(3) 0.005(3) -0.001(2) -0.002(3) -0.004(2)
C33 0.017(3) 0.021(3) 0.019(3) 0.001(3) -0.002(3) -0.001(3)
C34 0.016(4) 0.019(3) 0.019(4) 0.003(2) 0.006(3) 0.003(2)
C35 0.017(3) 0.020(3) 0.023(3) 0.007(2) 0.001(2) 0.003(2)
C36 0.056(6) 0.060(6) 0.045(6) -0.012(5) -0.011(5) 0.023(5)
C37 0.026(4) 0.020(3) 0.028(4) 0.004(3) 0.000(3) 0.000(3)
C38 0.034(4) 0.025(3) 0.017(3) 0.001(3) 0.007(3) -0.004(3)
C39 0.026(3) 0.026(3) 0.025(4) -0.006(3) -0.001(3) -0.005(3)
C40 0.091(9) 0.084(9) 0.073(8) 0.032(7) -0.013(7) 0.004(7)

loop_
_atom_type_symbol
_atom_type_description
_atom_type_scat_dispersion_real
_atom_type_scat_dispersion_imag
_atom_type_scat_source
C C 0.0033 0.0016 'International Tables Vol C Tables 4.2.6.8 and 6.1.1.4'
H H 0.0000 0.0000 'International Tables Vol C Tables 4.2.6.8 and 6.1.1.4'
O O 0.0106 0.0060 'International Tables Vol C Tables 4.2.6.8 and 6.1.1.4'
Br Br -0.2901 2.4595 'International Tables Vol C Tables 4.2.6.8 and 6.1.1.4'

loop_
_geom_angle_atom_site_label_1
_geom_angle_atom_site_label_2
_geom_angle_atom_site_label_3
_geom_angle
C2 O3 C11 110.3(5)
O1 C1 C9 119.6(6)
O1 C1 C11 119.6(6)
C9 C1 C11 120.8(6)
O2 C2 O3 121.4(6)
O2 C2 C13 128.9(6)
O3 C2 C13 109.6(5)
C9 C3 C12 134.0(6)
C9 C3 H3 113.0
C12 C3 H3 113.0
C6 C4 C7 117.7(6)
C6 C4 C14 119.2(6)
C7 C4 C14 123.0(6)
C10 C5 C8 113.6(6)
C10 C5 C16 122.6(6)
C8 C5 C16 123.8(6)
C4 C6 C10 121.4(6)
C4 C6 H6 119.3
C10 C6 H6 119.3
C8 C7 C4 118.7(6)
C8 C7 C15 119.9(5)
C4 C7 C15 121.4(5)
C7 C8 C5 125.1(6)
C7 C8 Br1 118.7(4)
C5 C8 Br1 116.2(5)
C3 C9 C1 129.8(6)
C3 C9 H9 115.1
C1 C9 H9 115.1
C5 C10 C6 123.5(6)
C5 C10 Br2 119.6(5)
C6 C10 Br2 116.9(5)
O3 C11 C1 107.9(5)
O3 C11 C15 105.0(5)
C1 C11 C15 113.9(5)
O3 C11 H11 109.9
C1 C11 H11 109.9
C15 C11 H11 109.9
C3 C12 C19 106.9(6)
C3 C12 C13 114.5(6)
C19 C12 C13 107.8(7)
C3 C12 C14 108.5(7)
C19 C12 C14 111.3(6)
C13 C12 C14 108.0(5)
C2 C13 C15 103.2(5)
C2 C13 C12 111.4(6)
C15 C13 C12 114.2(6)
C2 C13 H13 109.3
C15 C13 H13 109.3
C12 C13 H13 109.3
C18 C14 C4 109.3(6)
C18 C14 C17 107.6(7)
C4 C14 C17 109.6(7)
C18 C14 C12 111.7(7)
C4 C14 C12 109.3(6)
C17 C14 C12 109.3(6)
C7 C15 C13 115.0(5)
C7 C15 C11 115.8(5)
C13 C15 C11 101.1(5)
C7 C15 H15 108.2
C13 C15 H15 108.2
C11 C15 H15 108.2
C5 C16 C20 112.9(7)
C5 C16 H16A 109.0
C20 C16 H16A 109.0
C5 C16 H16B 109.0
C20 C16 H16B 109.0
H16A C16 H16B 107.8
C14 C17 H17A 109.5
C14 C17 H17B 109.5
H17A C17 H17B 109.5
C14 C17 H17C 109.5
H17A C17 H17C 109.5
H17B C17 H17C 109.5
C14 C18 H18A 109.5
C14 C18 H18B 109.5
H18A C18 H18B 109.5
C14 C18 H18C 109.5
H18A C18 H18C 109.5
H18B C18 H18C 109.5
C12 C19 H19A 109.5
C12 C19 H19B 109.5
H19A C19 H19B 109.5
C12 C19 H19C 109.5
H19A C19 H19C 109.5
H19B C19 H19C 109.5
C16 C20 H20A 109.5
C16 C20 H20B 109.5
H20A C20 H20B 109.5
C16 C20 H20C 109.5
H20A C20 H20C 109.5
H20B C20 H20C 109.5
C22 O6 C31 110.2(5)
O4 C21 C29 121.3(6)
O4 C21 C31 118.8(6)
C29 C21 C31 119.9(6)
O5 C22 O6 121.3(6)
O5 C22 C33 128.5(7)
O6 C22 C33 110.2(5)
C29 C23 C32 134.6(6)
C29 C23 H23 112.7
C32 C23 H23 112.7
C26 C24 C27 118.0(6)
C26 C24 C34 120.6(6)
C27 C24 C34 121.2(6)
C28 C25 C30 114.3(6)
C28 C25 C36 123.2(7)
C30 C25 C36 122.4(7)
C30 C26 C24 121.4(6)
C30 C26 H26 119.3
C24 C26 H26 119.3
C28 C27 C24 118.3(6)
C28 C27 C35 120.4(5)
C24 C27 C35 121.2(5)
C25 C28 C27 124.5(6)
C25 C28 Br3 116.7(5)
C27 C28 Br3 118.7(5)
C23 C29 C21 129.8(6)
C23 C29 H29 115.1
C21 C29 H29 115.1
C26 C30 C25 123.2(6)
C26 C30 Br4 117.4(5)
C25 C30 Br4 119.4(5)
O6 C31 C21 108.4(5)
O6 C31 C35 105.4(5)
C21 C31 C35 113.4(5)
O6 C31 H31 109.8
C21 C31 H31 109.8
C35 C31 H31 109.8
C23 C32 C33 114.0(6)
C23 C32 C39 107.9(5)
C33 C32 C39 107.8(6)
C23 C32 C34 107.5(6)
C33 C32 C34 107.3(5)
C39 C32 C34 112.5(6)
C22 C33 C32 110.8(6)
C22 C33 C35 102.5(5)
C32 C33 C35 114.0(5)
C22 C33 H33 109.8
C32 C33 H33 109.8
C35 C33 H33 109.8
C24 C34 C38 107.1(6)
C24 C34 C37 110.8(7)
C38 C34 C37 107.6(6)
C24 C34 C32 111.3(6)
C38 C34 C32 110.8(7)
C37 C34 C32 109.2(5)
C27 C35 C31 115.2(5)
C27 C35 C33 115.9(5)
C31 C35 C33 101.7(5)
C27 C35 H35 107.9
C31 C35 H35 107.9
C33 C35 H35 107.9
C40 C36 C25 106.8(10)
C40 C36 H36A 110.4
C25 C36 H36A 110.4
C40 C36 H36B 110.4
C25 C36 H36B 110.4
H36A C36 H36B 108.6
C34 C37 H37A 109.5
C34 C37 H37B 109.5
H37A C37 H37B 109.5
C34 C37 H37C 109.5
H37A C37 H37C 109.5
H37B C37 H37C 109.5
C34 C38 H38A 109.5
C34 C38 H38B 109.5
H38A C38 H38B 109.5
C34 C38 H38C 109.5
H38A C38 H38C 109.5
H38B C38 H38C 109.5
C32 C39 H39A 109.5
C32 C39 H39B 109.5
H39A C39 H39B 109.5
C32 C39 H39C 109.5
H39A C39 H39C 109.5
H39B C39 H39C 109.5
C36 C40 H40A 109.5
C36 C40 H40B 109.5
H40A C40 H40B 109.5
C36 C40 H40C 109.5
H40A C40 H40C 109.5
H40B C40 H40C 109.5

loop_
_geom_bond_atom_site_label_1
_geom_bond_atom_site_label_2
_geom_bond_distance
Br1 C8 1.912(6)
Br2 C10 1.908(6)
O1 C1 1.235(9)
O2 C2 1.195(8)
O3 C2 1.362(8)
O3 C11 1.452(8)
C1 C9 1.476(9)
C1 C11 1.512(9)
C2 C13 1.516(9)
C3 C9 1.314(10)
C3 C12 1.505(11)
C3 H3 0.9500
C4 C6 1.387(9)
C4 C7 1.402(9)
C4 C14 1.550(9)
C5 C10 1.385(9)
C5 C8 1.400(9)
C5 C16 1.492(10)
C6 C10 1.388(9)
C6 H6 0.9500
C7 C8 1.397(8)
C7 C15 1.515(8)
C9 H9 0.9500
C11 C15 1.546(9)
C11 H11 1.0000
C12 C19 1.539(10)
C12 C13 1.550(10)
C12 C14 1.582(12)
C13 C15 1.533(9)
C13 H13 1.0000
C14 C18 1.519(12)
C14 C17 1.556(10)
C15 H15 1.0000
C16 C20 1.552(14)
C16 H16A 0.9900
C16 H16B 0.9900
C17 H17A 0.9800
C17 H17B 0.9800
C17 H17C 0.9800
C18 H18A 0.9800
C18 H18B 0.9800
C18 H18C 0.9800
C19 H19A 0.9800
C19 H19B 0.9800
C19 H19C 0.9800
C20 H20A 0.9800
C20 H20B 0.9800
C20 H20C 0.9800
Br3 C28 1.902(6)
Br4 C30 1.906(7)
O4 C21 1.206(8)
O5 C22 1.198(8)
O6 C22 1.360(9)
O6 C31 1.442(8)
C21 C29 1.472(9)
C21 C31 1.530(9)
C22 C33 1.522(9)
C23 C29 1.321(10)
C23 C32 1.518(10)
C23 H23 0.9500
C24 C26 1.385(9)
C24 C27 1.425(9)
C24 C34 1.519(9)
C25 C28 1.395(9)
C25 C30 1.407(10)
C25 C36 1.560(12)
C26 C30 1.381(10)
C26 H26 0.9500
C27 C28 1.405(8)
C27 C35 1.505(9)
C29 H29 0.9500
C31 C35 1.538(9)
C31 H31 1.0000
C32 C33 1.538(9)
C32 C39 1.543(9)
C32 C34 1.583(12)
C33 C35 1.538(9)
C33 H33 1.0000
C34 C38 1.552(11)
C34 C37 1.553(9)
C35 H35 1.0000
C36 C40 1.440(17)
C36 H36A 0.9900
C36 H36B 0.9900
C37 H37A 0.9800
C37 H37B 0.9800
C37 H37C 0.9800
C38 H38A 0.9800
C38 H38B 0.9800
C38 H38C 0.9800
C39 H39A 0.9800
C39 H39B 0.9800
C39 H39C 0.9800
C40 H40A 0.9800
C40 H40B 0.9800
C40 H40C 0.9800

loop_
_geom_torsion_atom_site_label_1
_geom_torsion_atom_site_label_2
_geom_torsion_atom_site_label_3
_geom_torsion_atom_site_label_4
_geom_torsion
C11 O3 C2 O2 -178.4(6)
C11 O3 C2 C13 1.1(7)
C7 C4 C6 C10 -0.7(10)
C14 C4 C6 C10 -176.6(6)
C6 C4 C7 C8 -1.0(9)
C14 C4 C7 C8 174.8(6)
C6 C4 C7 C15 -178.6(6)
C14 C4 C7 C15 -2.8(9)
C4 C7 C8 C5 0.3(9)
C15 C7 C8 C5 178.0(6)
C4 C7 C8 Br1 179.1(4)
C15 C7 C8 Br1 -3.3(7)
C10 C5 C8 C7 1.9(9)
C16 C5 C8 C7 -177.5(7)
C10 C5 C8 Br1 -176.9(5)
C16 C5 C8 Br1 3.7(9)
C12 C3 C9 C1 -2.8(14)
O1 C1 C9 C3 161.0(7)
C11 C1 C9 C3 -19.4(11)
C8 C5 C10 C6 -3.6(9)
C16 C5 C10 C6 175.8(7)
C8 C5 C10 Br2 174.2(4)
C16 C5 C10 Br2 -6.5(9)
C4 C6 C10 C5 3.2(11)
C4 C6 C10 Br2 -174.6(5)
C2 O3 C11 C1 100.8(6)
C2 O3 C11 C15 -21.1(6)
O1 C1 C11 O3 119.3(6)
C9 C1 C11 O3 -60.3(7)
O1 C1 C11 C15 -124.5(6)
C9 C1 C11 C15 55.9(8)
C9 C3 C12 C19 143.0(8)
C9 C3 C12 C13 23.8(12)
C9 C3 C12 C14 -96.9(9)
O2 C2 C13 C15 -161.2(7)
O3 C2 C13 C15 19.3(6)
O2 C2 C13 C12 75.8(9)
O3 C2 C13 C12 -103.6(6)
C3 C12 C13 C2 55.4(8)
C19 C12 C13 C2 -63.3(8)
C14 C12 C13 C2 176.3(6)
C3 C12 C13 C15 -61.0(8)
C19 C12 C13 C15 -179.8(5)
C14 C12 C13 C15 59.9(8)
C6 C4 C14 C18 81.6(8)
C7 C4 C14 C18 -94.1(9)
C6 C4 C14 C17 -36.1(10)
C7 C4 C14 C17 148.2(6)
C6 C4 C14 C12 -155.8(6)
C7 C4 C14 C12 28.5(9)
C3 C12 C14 C18 -168.7(5)
C19 C12 C14 C18 -51.4(7)
C13 C12 C14 C18 66.7(7)
C3 C12 C14 C4 70.2(7)
C19 C12 C14 C4 -172.5(6)
C13 C12 C14 C4 -54.4(8)
C3 C12 C14 C17 -49.7(8)
C19 C12 C14 C17 67.6(9)
C13 C12 C14 C17 -174.3(6)
C8 C7 C15 C13 -172.8(5)
C4 C7 C15 C13 4.8(8)
C8 C7 C15 C11 69.8(7)
C4 C7 C15 C11 -112.7(6)
C2 C13 C15 C7 -155.5(5)
C12 C13 C15 C7 -34.5(8)
C2 C13 C15 C11 -30.0(6)
C12 C13 C15 C11 91.1(6)
O3 C11 C15 C7 156.4(5)
C1 C11 C15 C7 38.5(7)
O3 C11 C15 C13 31.4(6)
C1 C11 C15 C13 -86.5(6)
C10 C5 C16 C20 88.6(10)
C8 C5 C16 C20 -92.1(9)
C31 O6 C22 O5 177.9(6)
C31 O6 C22 C33 -3.3(7)
C27 C24 C26 C30 -1.5(10)
C34 C24 C26 C30 174.1(7)
C26 C24 C27 C28 2.2(9)
C34 C24 C27 C28 -173.4(6)
C26 C24 C27 C35 -179.3(6)
C34 C24 C27 C35 5.2(9)
C30 C25 C28 C27 -4.9(11)
C36 C25 C28 C27 172.3(8)
C30 C25 C28 Br3 178.4(6)
C36 C25 C28 Br3 -4.4(11)
C24 C27 C28 C25 1.2(10)
C35 C27 C28 C25 -177.3(7)
C24 C27 C28 Br3 177.8(5)
C35 C27 C28 Br3 -0.7(8)
C32 C23 C29 C21 1.2(14)
O4 C21 C29 C23 -159.8(8)
C31 C21 C29 C23 21.1(11)
C24 C26 C30 C25 -2.7(11)
C24 C26 C30 Br4 177.7(5)
C28 C25 C30 C26 5.7(11)
C36 C25 C30 C26 -171.6(8)
C28 C25 C30 Br4 -174.7(6)
C36 C25 C30 Br4 8.1(11)
C22 O6 C31 C21 -99.5(6)
C22 O6 C31 C35 22.2(6)
O4 C21 C31 O6 -119.2(6)
C29 C21 C31 O6 59.9(7)
O4 C21 C31 C35 124.1(7)
C29 C21 C31 C35 -56.8(8)
C29 C23 C32 C33 -23.3(11)
C29 C23 C32 C39 -143.0(8)
C29 C23 C32 C34 95.5(9)
O5 C22 C33 C32 -76.0(9)
O6 C22 C33 C32 105.3(6)
O5 C22 C33 C35 162.0(7)
O6 C22 C33 C35 -16.7(7)
C23 C32 C33 C22 -54.6(8)
C39 C32 C33 C22 65.2(8)
C34 C32 C33 C22 -173.4(6)
C23 C32 C33 C35 60.5(8)
C39 C32 C33 C35 -179.8(6)
C34 C32 C33 C35 -58.4(8)
C26 C24 C34 C38 -85.3(8)
C27 C24 C34 C38 90.1(8)
C26 C24 C34 C37 31.8(9)
C27 C24 C34 C37 -152.8(6)
C26 C24 C34 C32 153.5(6)
C27 C24 C34 C32 -31.0(8)
C23 C32 C34 C24 -67.2(7)
C33 C32 C34 C24 55.8(8)
C39 C32 C34 C24 174.2(6)
C23 C32 C34 C38 173.8(5)
C33 C32 C34 C38 -63.2(7)
C39 C32 C34 C38 55.2(7)
C23 C32 C34 C37 55.4(7)
C33 C32 C34 C37 178.4(6)
C39 C32 C34 C37 -63.2(8)
C28 C27 C35 C31 -68.7(8)
C24 C27 C35 C31 112.8(6)
C28 C27 C35 C33 172.8(6)
C24 C27 C35 C33 -5.7(8)
O6 C31 C35 C27 -157.3(5)
C21 C31 C35 C27 -38.8(7)
O6 C31 C35 C33 -31.1(6)
C21 C31 C35 C33 87.3(6)
C22 C33 C35 C27 153.8(5)
C32 C33 C35 C27 34.0(8)
C22 C33 C35 C31 28.1(6)
C32 C33 C35 C31 -91.7(6)
C28 C25 C36 C40 91.2(11)
C30 C25 C36 C40 -91.8(11)
